data_4028445
loop_
_publ_author_name
'Shu-Hui Li'
'Zong-Jun Li'
'Wei-Wei Yang'
'Xiang Gao'

_publ_section_title
;
 Reactions of C70(2-) with Organic Halides Revisited: Unusual Magnetic
 Equivalence for the Diastereotopic Methylene Protons in 2,5-(PhCH2)2C70
;
_journal_name_full 'Journal of Organic Chemistry'
_journal_page_first 7208
_journal_page_last 7215
_journal_paper_doi 10.1021/jo4011848
_journal_volume 78
_journal_year 2013
_chemical_formula_sum 'C85 H12 Br2 S2'
_chemical_formula_weight 1256.89
_chemical_name_systematic
; 
 ? 
;
_space_group_IT_number 14
_symmetry_cell_setting monoclinic
_symmetry_space_group_name_Hall '-P 2ybc'
_symmetry_space_group_name_H-M 'P 1 21/c 1'
_atom_sites_solution_hydrogens geom
_atom_sites_solution_primary direct
_atom_sites_solution_secondary difmap
_audit_creation_method SHELXL-97
_cell_angle_alpha 90.00
_cell_angle_beta 98.8290(10)
_cell_angle_gamma 90.00
_cell_formula_units_Z 4
_cell_length_a 14.0020(8)
_cell_length_b 10.9052(5)
_cell_length_c 30.6099(16)
_cell_measurement_reflns_used 5639
_cell_measurement_temperature 293(2)
_cell_measurement_theta_max 26.05
_cell_measurement_theta_min 2.69
_cell_volume 4618.6(4)
_computing_cell_refinement 'Bruker SAINT'
_computing_data_collection 'Bruker APEX2'
_computing_data_reduction 'Bruker SAINT'
_computing_molecular_graphics 'Bruker SHELXTL'
_computing_publication_material 'Bruker SHELXTL'
_computing_structure_refinement 'SHELXL-97 (Sheldrick, 1997)'
_computing_structure_solution 'SHELXS-97 (Sheldrick, 1990)'
_diffrn_ambient_temperature 293(2)
_diffrn_measured_fraction_theta_full 0.998
_diffrn_measured_fraction_theta_max 0.998
_diffrn_measurement_device_type 'Bruker APEX-II CCD'
_diffrn_measurement_method '\f and \w scans'
_diffrn_radiation_monochromator graphite
_diffrn_radiation_source 'fine-focus sealed tube'
_diffrn_radiation_type MoK\a
_diffrn_radiation_wavelength 0.71073
_diffrn_reflns_av_R_equivalents 0.0675
_diffrn_reflns_av_sigmaI/netI 0.0893
_diffrn_reflns_limit_h_max 17
_diffrn_reflns_limit_h_min -14
_diffrn_reflns_limit_k_max 13
_diffrn_reflns_limit_k_min -8
_diffrn_reflns_limit_l_max 37
_diffrn_reflns_limit_l_min -36
_diffrn_reflns_number 25222
_diffrn_reflns_theta_full 26.11
_diffrn_reflns_theta_max 26.11
_diffrn_reflns_theta_min 1.35
_exptl_absorpt_coefficient_mu 1.910
_exptl_absorpt_correction_T_max 0.6899
_exptl_absorpt_correction_T_min 0.5230
_exptl_absorpt_correction_type multi-scan
_exptl_absorpt_process_details SADABS
_exptl_crystal_density_diffrn 1.808
_exptl_crystal_F_000 2496
_exptl_crystal_size_max 0.39
_exptl_crystal_size_mid 0.26
_exptl_crystal_size_min 0.21
_refine_diff_density_max 4.727
_refine_diff_density_min -1.232
_refine_diff_density_rms 0.179
_refine_ls_extinction_method none
_refine_ls_goodness_of_fit_ref 1.104
_refine_ls_hydrogen_treatment constr
_refine_ls_matrix_type full
_refine_ls_number_parameters 772
_refine_ls_number_reflns 9163
_refine_ls_number_restraints 0
_refine_ls_restrained_S_all 1.104
_refine_ls_R_factor_all 0.1481
_refine_ls_R_factor_gt 0.0857
_refine_ls_shift/su_max 0.000
_refine_ls_shift/su_mean 0.000
_refine_ls_structure_factor_coef Fsqd
_refine_ls_weighting_details 'calc w=1/[\s^2^(Fo^2^)+(0.1417P)^2^+6.0054P] where P=(Fo^2^+2Fc^2^)/3'
_refine_ls_weighting_scheme calc
_refine_ls_wR_factor_gt 0.2337
_refine_ls_wR_factor_ref 0.2714
_reflns_number_gt 5228
_reflns_number_total 9163
_reflns_threshold_expression >2sigma(I)
_cod_data_source_file jo4011848_si_004.cif
_cod_data_source_block 2br
_cod_database_code 4028445

loop_
_symmetry_equiv_pos_as_xyz
'x, y, z'
'-x, y+1/2, -z+1/2'
'-x, -y, -z'
'x, -y-1/2, z-1/2'

loop_
_atom_site_label
_atom_site_type_symbol
_atom_site_fract_x
_atom_site_fract_y
_atom_site_fract_z
_atom_site_U_iso_or_equiv
_atom_site_adp_type
_atom_site_occupancy
_atom_site_symmetry_multiplicity
_atom_site_calc_flag
_atom_site_refinement_flags
Br1 Br 0.67388(7) 0.26525(10) 0.34157(3) 0.0605(3) Uani 1 1 d .
Br2 Br 0.32879(8) 0.49965(7) 0.23648(3) 0.0500(3) Uani 1 1 d .
S1 S 0.12251(19) 0.0221(2) 0.14434(8) 0.0546(6) Uani 1 1 d .
S2 S 0.0585(2) 0.0795(3) 0.04624(8) 0.0645(8) Uani 1 1 d .
C1 C 0.3834(6) -0.0613(7) 0.2814(3) 0.0384(19) Uani 1 1 d .
C2 C 0.3431(7) -0.1789(7) 0.2817(3) 0.043(2) Uani 1 1 d .
C3 C 0.2434(7) -0.1991(7) 0.2642(3) 0.040(2) Uani 1 1 d .
C4 C 0.1870(6) -0.1006(7) 0.2482(2) 0.0350(18) Uani 1 1 d .
C5 C 0.2296(6) 0.0216(7) 0.2471(2) 0.038(2) Uani 1 1 d .
C6 C 0.3243(6) 0.0397(7) 0.2615(2) 0.0316(17) Uani 1 1 d .
C7 C 0.3642(5) 0.1620(6) 0.2819(2) 0.0248(15) Uani 1 1 d .
C8 C 0.4315(5) 0.1129(6) 0.3235(2) 0.0261(16) Uani 1 1 d .
C9 C 0.4465(5) -0.0163(6) 0.3185(3) 0.0312(17) Uani 1 1 d .
C10 C 0.4727(5) -0.0898(7) 0.3556(3) 0.0370(19) Uani 1 1 d .
C11 C 0.4327(6) -0.2113(7) 0.3562(3) 0.042(2) Uani 1 1 d .
C12 C 0.3698(6) -0.2543(7) 0.3200(3) 0.044(2) Uani 1 1 d .
C13 C 0.2829(7) -0.3217(7) 0.3265(3) 0.048(2) Uani 1 1 d .
C14 C 0.2058(7) -0.2848(7) 0.2919(3) 0.043(2) Uani 1 1 d .
C15 C 0.1122(7) -0.2716(7) 0.3025(3) 0.041(2) Uani 1 1 d .
C16 C 0.0542(6) -0.1695(8) 0.2854(2) 0.040(2) Uani 1 1 d .
C17 C 0.0913(6) -0.0837(7) 0.2581(2) 0.040(2) Uani 1 1 d .
C18 C 0.0734(6) 0.0456(8) 0.2633(3) 0.040(2) Uani 1 1 d .
C19 C 0.1565(6) 0.1128(7) 0.2561(2) 0.0323(17) Uani 1 1 d .
C20 C 0.1851(5) 0.2206(6) 0.2800(2) 0.0273(16) Uani 1 1 d .
C21 C 0.2866(5) 0.2419(6) 0.2974(2) 0.0217(14) Uani 1 1 d .
C22 C 0.3107(5) 0.3104(6) 0.3348(2) 0.0243(15) Uani 1 1 d .
C23 C 0.4045(5) 0.2971(6) 0.3679(2) 0.0265(16) Uani 1 1 d .
C24 C 0.4445(5) 0.1668(6) 0.3641(2) 0.0247(15) Uani 1 1 d .
C25 C 0.4685(5) 0.0903(7) 0.4031(2) 0.0336(18) Uani 1 1 d .
C26 C 0.4798(5) -0.0361(7) 0.3982(3) 0.0332(18) Uani 1 1 d .
C27 C 0.4423(6) -0.1252(8) 0.4269(3) 0.044(2) Uani 1 1 d .
C28 C 0.4138(6) -0.2316(7) 0.4007(3) 0.043(2) Uani 1 1 d .
C29 C 0.3304(7) -0.2956(7) 0.4071(3) 0.046(2) Uani 1 1 d .
C30 C 0.2647(6) -0.3399(7) 0.3697(3) 0.039(2) Uani 1 1 d .
C31 C 0.1688(6) -0.3257(7) 0.3803(3) 0.040(2) Uani 1 1 d .
C32 C 0.0941(6) -0.2915(7) 0.3475(3) 0.042(2) Uani 1 1 d .
C33 C 0.0228(6) -0.2036(7) 0.3558(3) 0.0387(19) Uani 1 1 d .
C34 C -0.0006(6) -0.1284(8) 0.3185(3) 0.041(2) Uani 1 1 d .
C35 C -0.0275(6) -0.0035(8) 0.3227(3) 0.0397(19) Uani 1 1 d .
C36 C 0.0127(6) 0.0897(8) 0.2934(3) 0.0391(19) Uani 1 1 d .
C37 C 0.0283(5) 0.2081(7) 0.3095(3) 0.0369(19) Uani 1 1 d .
C38 C 0.1148(5) 0.2731(7) 0.3026(2) 0.0316(17) Uani 1 1 d .
C39 C 0.1422(6) 0.3519(6) 0.3402(3) 0.0366(19) Uani 1 1 d .
C40 C 0.2384(6) 0.3672(6) 0.3561(3) 0.0323(17) Uani 1 1 d .
C41 C 0.2716(6) 0.3718(7) 0.4030(3) 0.0375(19) Uani 1 1 d .
C42 C 0.3659(6) 0.3148(7) 0.4108(2) 0.0340(18) Uani 1 1 d .
C43 C 0.3860(6) 0.2427(7) 0.4467(2) 0.0371(19) Uani 1 1 d .
C44 C 0.4373(6) 0.1264(7) 0.4436(2) 0.0351(18) Uani 1 1 d .
C45 C 0.4002(6) 0.0409(8) 0.4712(2) 0.041(2) Uani 1 1 d .
C46 C 0.3939(6) -0.0872(8) 0.4606(3) 0.040(2) Uani 1 1 d .
C47 C 0.3058(6) -0.1555(8) 0.4679(3) 0.042(2) Uani 1 1 d .
C48 C 0.2749(6) -0.2546(7) 0.4397(3) 0.043(2) Uani 1 1 d .
C49 C 0.1754(6) -0.2738(6) 0.4239(3) 0.0338(18) Uani 1 1 d .
C50 C 0.1035(6) -0.1903(7) 0.4344(3) 0.041(2) Uani 1 1 d .
C51 C 0.0252(6) -0.1548(7) 0.4003(3) 0.0379(19) Uani 1 1 d .
C52 C -0.0181(6) -0.0419(8) 0.4024(3) 0.041(2) Uani 1 1 d .
C53 C -0.0431(6) 0.0369(8) 0.3649(3) 0.044(2) Uani 1 1 d .
C54 C -0.0324(6) 0.1613(8) 0.3791(3) 0.050(2) Uani 1 1 d .
C55 C 0.0038(6) 0.2451(8) 0.3516(3) 0.044(2) Uani 1 1 d .
C56 C 0.0729(6) 0.3365(8) 0.3712(3) 0.048(2) Uani 1 1 d .
C57 C 0.1057(7) 0.3417(8) 0.4154(3) 0.051(2) Uani 1 1 d .
C58 C 0.2070(7) 0.3595(7) 0.4324(3) 0.042(2) Uani 1 1 d .
C59 C 0.2309(7) 0.2828(8) 0.4704(3) 0.048(2) Uani 1 1 d .
C60 C 0.3189(7) 0.2267(8) 0.4780(2) 0.044(2) Uani 1 1 d .
C61 C 0.3273(7) 0.1003(8) 0.4926(2) 0.046(2) Uani 1 1 d .
C62 C 0.2466(8) 0.0351(8) 0.5002(2) 0.048(2) Uani 1 1 d .
C63 C 0.2326(7) -0.0901(8) 0.4854(3) 0.048(2) Uani 1 1 d .
C64 C 0.1339(7) -0.1086(8) 0.4691(3) 0.044(2) Uani 1 1 d .
C65 C 0.0837(7) 0.0080(8) 0.4727(3) 0.048(2) Uani 1 1 d .
C66 C 0.0114(7) 0.0399(8) 0.4404(3) 0.044(2) Uani 1 1 d .
C67 C 0.0002(7) 0.1643(8) 0.4255(3) 0.050(2) Uani 1 1 d .
C68 C 0.0657(7) 0.2517(9) 0.4440(3) 0.055(3) Uani 1 1 d .
C69 C 0.1459(7) 0.2170(8) 0.4779(3) 0.050(2) Uani 1 1 d .
C70 C 0.1533(7) 0.0962(8) 0.4921(2) 0.046(2) Uani 1 1 d .
C71 C 0.4235(5) 0.2295(6) 0.2497(2) 0.0278(16) Uani 1 1 d .
H71A H 0.4488 0.3052 0.2637 0.033 Uiso 1 1 calc R
H71B H 0.4783 0.1786 0.2457 0.033 Uiso 1 1 calc R
C72 C 0.3687(5) 0.2595(6) 0.2053(2) 0.0269(16) Uani 1 1 d .
C73 C 0.3243(6) 0.3711(6) 0.1938(2) 0.0329(17) Uani 1 1 d .
C74 C 0.2781(6) 0.3978(7) 0.1515(3) 0.0378(19) Uani 1 1 d .
H74 H 0.2496 0.4741 0.1451 0.045 Uiso 1 1 calc R
C75 C 0.2751(6) 0.3107(8) 0.1193(3) 0.044(2) Uani 1 1 d .
H75 H 0.2439 0.3272 0.0909 0.053 Uiso 1 1 calc R
C76 C 0.3184(6) 0.1974(7) 0.1290(2) 0.0370(19) Uani 1 1 d .
H76 H 0.3165 0.1382 0.1070 0.044 Uiso 1 1 calc R
C77 C 0.3639(5) 0.1731(7) 0.1710(2) 0.0325(17) Uani 1 1 d .
H77 H 0.3927 0.0968 0.1769 0.039 Uiso 1 1 calc R
C78 C 0.4798(5) 0.3995(7) 0.3612(2) 0.0320(17) Uani 1 1 d .
H78A H 0.5053 0.3829 0.3340 0.038 Uiso 1 1 calc R
H78B H 0.4468 0.4779 0.3578 0.038 Uiso 1 1 calc R
C79 C 0.5655(4) 0.4088(5) 0.39988(17) 0.0600(15) Uani 1 1 d G
C80 C 0.6503(5) 0.3489(5) 0.39417(15) 0.047(2) Uani 1 1 d G
C81 C 0.7293(4) 0.3504(5) 0.42776(19) 0.051(2) Uani 1 1 d G
H81 H 0.7860 0.3103 0.4239 0.061 Uiso 1 1 calc R
C82 C 0.7235(4) 0.4118(5) 0.46706(16) 0.0600(15) Uani 1 1 d G
H82 H 0.7764 0.4127 0.4895 0.072 Uiso 1 1 calc R
C83 C 0.6387(4) 0.4717(5) 0.47277(15) 0.0600(15) Uani 1 1 d G
H83 H 0.6348 0.5128 0.4991 0.072 Uiso 1 1 calc R
C84 C 0.5597(3) 0.4702(5) 0.4392(2) 0.0600(15) Uani 1 1 d G
H84 H 0.5029 0.5103 0.4430 0.072 Uiso 1 1 calc R
C85 C 0.0895(6) 0.0510(7) 0.0950(3) 0.0383(19) Uani 1 1 d .

loop_
_atom_site_aniso_label
_atom_site_aniso_U_11
_atom_site_aniso_U_22
_atom_site_aniso_U_33
_atom_site_aniso_U_23
_atom_site_aniso_U_13
_atom_site_aniso_U_12
Br1 0.0557(7) 0.0676(7) 0.0625(6) -0.0215(5) 0.0226(5) -0.0132(5)
Br2 0.0897(8) 0.0219(4) 0.0454(5) -0.0025(3) 0.0322(5) 0.0006(4)
S1 0.0549(16) 0.0588(16) 0.0487(14) -0.0002(11) 0.0039(12) -0.0074(11)
S2 0.080(2) 0.0648(17) 0.0509(14) 0.0081(12) 0.0163(13) 0.0250(14)
C1 0.043(5) 0.029(4) 0.049(5) -0.004(4) 0.027(4) 0.000(4)
C2 0.057(6) 0.032(4) 0.048(5) -0.013(4) 0.032(4) 0.001(4)
C3 0.057(6) 0.029(4) 0.040(5) -0.015(4) 0.022(4) -0.012(4)
C4 0.047(5) 0.039(5) 0.020(4) -0.007(3) 0.008(3) -0.014(4)
C5 0.054(6) 0.039(5) 0.020(4) -0.001(3) 0.009(4) -0.014(4)
C6 0.044(5) 0.030(4) 0.026(4) 0.001(3) 0.018(3) -0.006(3)
C7 0.033(4) 0.019(3) 0.025(4) -0.001(3) 0.014(3) -0.003(3)
C8 0.026(4) 0.015(3) 0.040(4) 0.005(3) 0.016(3) 0.001(3)
C9 0.031(4) 0.025(4) 0.043(4) -0.001(3) 0.023(4) 0.005(3)
C10 0.027(4) 0.022(4) 0.064(5) 0.010(4) 0.015(4) 0.011(3)
C11 0.040(5) 0.018(4) 0.070(6) 0.009(4) 0.019(4) 0.012(3)
C12 0.053(6) 0.020(4) 0.066(6) -0.010(4) 0.032(5) 0.000(4)
C13 0.060(6) 0.020(4) 0.070(6) -0.013(4) 0.027(5) 0.001(4)
C14 0.061(6) 0.025(4) 0.045(5) -0.017(4) 0.015(4) -0.006(4)
C15 0.057(6) 0.026(4) 0.042(5) -0.011(3) 0.015(4) -0.026(4)
C16 0.040(5) 0.052(5) 0.029(4) -0.011(4) 0.008(4) -0.025(4)
C17 0.047(5) 0.041(5) 0.027(4) -0.010(3) -0.008(4) -0.011(4)
C18 0.033(5) 0.046(5) 0.037(4) 0.008(4) -0.011(4) -0.012(4)
C19 0.037(5) 0.043(5) 0.016(3) 0.007(3) 0.002(3) 0.002(4)
C20 0.028(4) 0.030(4) 0.025(4) 0.008(3) 0.004(3) -0.001(3)
C21 0.025(4) 0.023(4) 0.018(3) 0.010(3) 0.006(3) -0.005(3)
C22 0.027(4) 0.009(3) 0.037(4) 0.005(3) 0.008(3) 0.001(3)
C23 0.031(4) 0.023(4) 0.026(4) 0.003(3) 0.005(3) -0.010(3)
C24 0.017(4) 0.023(4) 0.034(4) 0.001(3) 0.005(3) -0.005(3)
C25 0.025(4) 0.035(4) 0.039(4) 0.005(3) -0.003(3) -0.002(3)
C26 0.022(4) 0.030(4) 0.047(5) 0.016(3) 0.007(3) 0.003(3)
C27 0.034(5) 0.046(5) 0.048(5) 0.022(4) -0.006(4) 0.010(4)
C28 0.039(5) 0.020(4) 0.069(6) 0.013(4) 0.003(4) 0.014(3)
C29 0.054(6) 0.014(4) 0.071(6) 0.023(4) 0.010(5) 0.010(4)
C30 0.040(5) 0.017(4) 0.063(6) 0.010(4) 0.013(4) -0.002(3)
C31 0.051(5) 0.019(4) 0.053(5) 0.011(3) 0.013(4) -0.015(3)
C32 0.054(6) 0.021(4) 0.051(5) -0.007(3) 0.010(4) -0.019(4)
C33 0.028(4) 0.040(5) 0.050(5) -0.003(4) 0.012(4) -0.020(4)
C34 0.034(5) 0.039(5) 0.047(5) 0.008(4) -0.007(4) -0.020(4)
C35 0.022(4) 0.050(5) 0.046(5) 0.007(4) 0.000(4) -0.007(4)
C36 0.024(4) 0.049(5) 0.042(5) 0.015(4) 0.000(4) -0.002(4)
C37 0.017(4) 0.030(4) 0.061(5) 0.018(4) 0.002(4) 0.008(3)
C38 0.032(4) 0.026(4) 0.036(4) 0.017(3) 0.004(3) 0.005(3)
C39 0.039(5) 0.019(4) 0.053(5) 0.005(3) 0.012(4) 0.013(3)
C40 0.043(5) 0.006(3) 0.050(5) 0.001(3) 0.015(4) 0.002(3)
C41 0.052(5) 0.018(4) 0.044(5) -0.005(3) 0.011(4) -0.002(3)
C42 0.044(5) 0.023(4) 0.037(4) -0.012(3) 0.010(4) -0.018(3)
C43 0.046(5) 0.030(4) 0.032(4) -0.010(3) -0.002(4) -0.019(4)
C44 0.037(5) 0.043(5) 0.023(4) 0.003(3) -0.004(3) -0.013(4)
C45 0.044(5) 0.048(5) 0.026(4) 0.011(4) -0.008(4) -0.014(4)
C46 0.034(5) 0.042(5) 0.039(4) 0.017(4) -0.005(4) -0.006(4)
C47 0.051(5) 0.041(5) 0.031(4) 0.018(4) -0.004(4) -0.015(4)
C48 0.055(6) 0.032(4) 0.040(5) 0.023(4) -0.003(4) -0.003(4)
C49 0.045(5) 0.019(4) 0.042(4) 0.009(3) 0.020(4) -0.011(3)
C50 0.050(5) 0.035(5) 0.042(5) 0.016(4) 0.018(4) -0.019(4)
C51 0.034(5) 0.039(5) 0.044(5) 0.005(4) 0.018(4) -0.016(4)
C52 0.021(4) 0.060(6) 0.048(5) 0.007(4) 0.021(4) -0.008(4)
C53 0.019(4) 0.052(5) 0.066(6) 0.005(4) 0.022(4) -0.003(4)
C54 0.025(5) 0.053(6) 0.077(7) 0.006(5) 0.027(4) 0.007(4)
C55 0.029(4) 0.039(5) 0.068(6) 0.010(4) 0.017(4) 0.013(4)
C56 0.040(5) 0.031(5) 0.076(7) 0.001(4) 0.023(5) 0.020(4)
C57 0.070(7) 0.031(5) 0.060(6) -0.009(4) 0.036(5) 0.013(4)
C58 0.060(6) 0.028(4) 0.042(5) -0.013(4) 0.026(4) -0.003(4)
C59 0.067(7) 0.038(5) 0.047(5) -0.021(4) 0.031(5) -0.011(4)
C60 0.075(7) 0.041(5) 0.016(4) -0.014(3) 0.010(4) -0.018(5)
C61 0.070(7) 0.049(5) 0.020(4) -0.001(3) 0.005(4) -0.014(5)
C62 0.086(7) 0.050(5) 0.011(4) 0.002(3) 0.018(4) -0.024(5)
C63 0.073(7) 0.049(5) 0.024(4) 0.015(4) 0.011(4) -0.008(5)
C64 0.053(6) 0.055(6) 0.028(4) 0.007(4) 0.018(4) -0.018(4)
C65 0.052(6) 0.063(6) 0.035(5) -0.001(4) 0.031(4) -0.014(5)
C66 0.047(5) 0.044(5) 0.051(5) -0.001(4) 0.038(5) -0.002(4)
C67 0.048(6) 0.050(6) 0.063(6) -0.003(4) 0.040(5) -0.002(4)
C68 0.056(6) 0.052(6) 0.068(6) -0.013(5) 0.044(5) 0.003(5)
C69 0.076(7) 0.042(5) 0.038(5) -0.015(4) 0.032(5) -0.006(5)
C70 0.067(7) 0.053(6) 0.023(4) -0.013(4) 0.024(4) -0.016(5)
C71 0.031(4) 0.029(4) 0.026(4) 0.005(3) 0.013(3) -0.004(3)
C72 0.031(4) 0.026(4) 0.027(4) -0.003(3) 0.018(3) -0.004(3)
C73 0.047(5) 0.021(4) 0.035(4) -0.004(3) 0.018(4) -0.003(3)
C74 0.041(5) 0.027(4) 0.048(5) 0.008(3) 0.013(4) 0.003(3)
C75 0.038(5) 0.060(6) 0.033(4) 0.009(4) 0.004(4) -0.012(4)
C76 0.050(5) 0.035(4) 0.029(4) -0.012(3) 0.015(4) -0.005(4)
C77 0.036(4) 0.026(4) 0.039(4) 0.002(3) 0.018(4) -0.002(3)
C78 0.037(5) 0.028(4) 0.031(4) 0.004(3) 0.007(3) -0.009(3)
C79 0.049(3) 0.068(3) 0.060(3) 0.035(3) -0.003(3) -0.036(2)
C80 0.071(7) 0.028(4) 0.047(5) -0.003(4) 0.023(5) -0.022(4)
C81 0.060(6) 0.052(6) 0.036(5) 0.012(4) -0.005(4) -0.023(5)
C82 0.049(3) 0.068(3) 0.060(3) 0.035(3) -0.003(3) -0.036(2)
C83 0.049(3) 0.068(3) 0.060(3) 0.035(3) -0.003(3) -0.036(2)
C84 0.049(3) 0.068(3) 0.060(3) 0.035(3) -0.003(3) -0.036(2)
C85 0.035(5) 0.026(4) 0.057(5) 0.001(4) 0.018(4) 0.003(3)

loop_
_atom_type_symbol
_atom_type_description
_atom_type_scat_dispersion_real
_atom_type_scat_dispersion_imag
_atom_type_scat_source
C C 0.0033 0.0016 'International Tables Vol C Tables 4.2.6.8 and 6.1.1.4'
H H 0.0000 0.0000 'International Tables Vol C Tables 4.2.6.8 and 6.1.1.4'
S S 0.1246 0.1234 'International Tables Vol C Tables 4.2.6.8 and 6.1.1.4'
Br Br -0.2901 2.4595 'International Tables Vol C Tables 4.2.6.8 and 6.1.1.4'

loop_
_geom_angle_atom_site_label_1
_geom_angle_atom_site_label_2
_geom_angle_atom_site_label_3
_geom_angle
C2 C1 C9 120.9(8)
C2 C1 C6 119.5(8)
C9 C1 C6 108.6(7)
C1 C2 C3 120.5(8)
C1 C2 C12 118.4(8)
C3 C2 C12 109.6(7)
C4 C3 C14 118.8(8)
C4 C3 C2 119.1(7)
C14 C3 C2 107.9(8)
C3 C4 C17 122.0(7)
C3 C4 C5 120.3(8)
C17 C4 C5 106.6(7)
C6 C5 C4 120.7(8)
C6 C5 C19 120.9(7)
C4 C5 C19 108.1(7)
C5 C6 C1 119.7(7)
C5 C6 C7 122.5(7)
C1 C6 C7 109.8(7)
C21 C7 C6 112.9(6)
C21 C7 C8 108.3(5)
C6 C7 C8 99.8(5)
C21 C7 C71 113.5(5)
C6 C7 C71 110.2(5)
C8 C7 C71 111.3(6)
C24 C8 C9 121.3(7)
C24 C8 C7 125.2(6)
C9 C8 C7 109.3(6)
C10 C9 C1 120.6(7)
C10 C9 C8 120.2(7)
C1 C9 C8 110.0(7)
C9 C10 C26 118.9(7)
C9 C10 C11 119.1(8)
C26 C10 C11 110.0(7)
C12 C11 C10 120.2(8)
C12 C11 C28 121.0(8)
C10 C11 C28 106.3(7)
C11 C12 C2 120.8(7)
C11 C12 C13 120.1(8)
C2 C12 C13 106.4(8)
C30 C13 C14 120.6(8)
C30 C13 C12 118.4(8)
C14 C13 C12 107.6(8)
C15 C14 C3 121.1(8)
C15 C14 C13 118.4(8)
C3 C14 C13 108.6(8)
C14 C15 C16 119.5(7)
C14 C15 C32 120.5(8)
C16 C15 C32 106.9(7)
C17 C16 C15 119.7(8)
C17 C16 C34 119.9(8)
C15 C16 C34 108.8(7)
C16 C17 C4 118.9(8)
C16 C17 C18 119.9(8)
C4 C17 C18 109.4(7)
C19 C18 C36 120.6(8)
C19 C18 C17 109.1(7)
C36 C18 C17 121.9(7)
C20 C19 C18 121.7(7)
C20 C19 C5 120.5(7)
C18 C19 C5 106.7(7)
C38 C20 C19 115.4(7)
C38 C20 C21 118.1(6)
C19 C20 C21 120.4(7)
C22 C21 C20 119.7(6)
C22 C21 C7 118.5(6)
C20 C21 C7 119.8(6)
C21 C22 C40 121.3(7)
C21 C22 C23 125.2(6)
C40 C22 C23 109.5(6)
C42 C23 C22 100.2(6)
C42 C23 C24 111.6(6)
C22 C23 C24 108.8(5)
C42 C23 C78 111.2(6)
C22 C23 C78 111.6(5)
C24 C23 C78 112.8(6)
C8 C24 C25 118.9(6)
C8 C24 C23 117.9(6)
C25 C24 C23 120.7(6)
C26 C25 C44 114.7(7)
C26 C25 C24 119.7(7)
C44 C25 C24 119.4(7)
C25 C26 C10 120.8(7)
C25 C26 C27 122.4(7)
C10 C26 C27 107.2(7)
C46 C27 C28 122.4(8)
C46 C27 C26 120.8(8)
C28 C27 C26 107.3(8)
C29 C28 C27 119.4(8)
C29 C28 C11 119.1(8)
C27 C28 C11 109.2(7)
C28 C29 C48 119.8(8)
C28 C29 C30 120.1(8)
C48 C29 C30 108.1(8)
C13 C30 C31 120.6(8)
C13 C30 C29 121.2(8)
C31 C30 C29 107.0(8)
C32 C31 C30 119.6(8)
C32 C31 C49 120.0(8)
C30 C31 C49 108.7(7)
C31 C32 C33 121.4(8)
C31 C32 C15 120.3(8)
C33 C32 C15 107.2(8)
C34 C33 C32 109.1(8)
C34 C33 C51 121.1(8)
C32 C33 C51 119.5(8)
C33 C34 C35 121.1(8)
C33 C34 C16 108.0(8)
C35 C34 C16 122.8(7)
C53 C35 C34 117.5(8)
C53 C35 C36 117.0(7)
C34 C35 C36 117.2(8)
C37 C36 C18 117.7(7)
C37 C36 C35 117.7(7)
C18 C36 C35 117.8(7)
C36 C37 C38 119.6(7)
C36 C37 C55 122.1(7)
C38 C37 C55 108.2(7)
C20 C38 C39 120.9(7)
C20 C38 C37 122.5(7)
C39 C38 C37 107.7(7)
C40 C39 C38 118.9(7)
C40 C39 C56 119.9(8)
C38 C39 C56 109.0(7)
C39 C40 C22 120.9(7)
C39 C40 C41 120.4(7)
C22 C40 C41 109.1(7)
C58 C41 C40 120.3(8)
C58 C41 C42 121.7(8)
C40 C41 C42 107.3(7)
C43 C42 C41 117.3(7)
C43 C42 C23 125.3(7)
C41 C42 C23 110.6(7)
C42 C43 C60 122.2(8)
C42 C43 C44 119.8(7)
C60 C43 C44 108.1(7)
C45 C44 C25 121.8(7)
C45 C44 C43 107.7(7)
C25 C44 C43 120.7(7)
C44 C45 C46 121.6(8)
C44 C45 C61 109.0(8)
C46 C45 C61 121.0(7)
C27 C46 C45 116.1(7)
C27 C46 C47 118.3(8)
C45 C46 C47 118.5(8)
C48 C47 C63 116.5(8)
C48 C47 C46 118.4(8)
C63 C47 C46 118.0(8)
C47 C48 C49 121.0(8)
C47 C48 C29 121.3(8)
C49 C48 C29 109.1(7)
C48 C49 C50 121.2(7)
C48 C49 C31 107.0(7)
C50 C49 C31 120.7(8)
C64 C50 C49 115.6(8)
C64 C50 C51 119.1(8)
C49 C50 C51 119.3(7)
C52 C51 C50 119.6(8)
C52 C51 C33 115.1(8)
C50 C51 C33 118.9(8)
C51 C52 C53 123.5(8)
C51 C52 C66 120.4(8)
C53 C52 C66 105.9(8)
C35 C53 C54 123.5(8)
C35 C53 C52 119.5(8)
C54 C53 C52 109.0(9)
C55 C54 C67 119.9(9)
C55 C54 C53 118.2(8)
C67 C54 C53 109.1(8)
C54 C55 C56 118.9(9)
C54 C55 C37 121.1(8)
C56 C55 C37 109.0(7)
C57 C56 C55 122.7(8)
C57 C56 C39 118.7(8)
C55 C56 C39 106.1(8)
C56 C57 C58 121.7(8)
C56 C57 C68 117.3(9)
C58 C57 C68 108.4(8)
C41 C58 C57 119.0(8)
C41 C58 C59 119.6(8)
C57 C58 C59 107.9(8)
C60 C59 C58 119.5(8)
C60 C59 C69 119.8(9)
C58 C59 C69 109.1(9)
C59 C60 C61 120.5(8)
C59 C60 C43 119.6(8)
C61 C60 C43 106.7(8)
C62 C61 C60 120.7(9)
C62 C61 C45 119.8(8)
C60 C61 C45 108.4(7)
C61 C62 C63 120.6(9)
C61 C62 C70 118.1(8)
C63 C62 C70 107.8(8)
C64 C63 C47 121.2(8)
C64 C63 C62 109.0(9)
C47 C63 C62 121.5(8)
C50 C64 C63 121.9(9)
C50 C64 C65 121.0(8)
C63 C64 C65 107.7(8)
C66 C65 C70 121.2(9)
C66 C65 C64 118.9(8)
C70 C65 C64 108.1(9)
C65 C66 C67 120.7(9)
C65 C66 C52 120.8(8)
C67 C66 C52 108.6(8)
C68 C67 C54 120.9(8)
C68 C67 C66 119.3(10)
C54 C67 C66 107.4(8)
C67 C68 C69 120.2(9)
C67 C68 C57 120.3(9)
C69 C68 C57 105.9(8)
C70 C69 C59 120.0(9)
C70 C69 C68 118.8(8)
C59 C69 C68 108.7(8)
C69 C70 C65 119.7(9)
C69 C70 C62 120.8(8)
C65 C70 C62 107.4(8)
C72 C71 C7 115.4(6)
C72 C71 H71A 108.4
C7 C71 H71A 108.4
C72 C71 H71B 108.4
C7 C71 H71B 108.4
H71A C71 H71B 107.5
C73 C72 C77 115.5(7)
C73 C72 C71 124.9(6)
C77 C72 C71 119.6(6)
C74 C73 C72 123.2(7)
C74 C73 Br2 116.5(5)
C72 C73 Br2 120.2(6)
C75 C74 C73 119.0(7)
C75 C74 H74 120.5
C73 C74 H74 120.5
C74 C75 C76 120.2(7)
C74 C75 H75 119.9
C76 C75 H75 119.9
C77 C76 C75 119.9(7)
C77 C76 H76 120.1
C75 C76 H76 120.1
C76 C77 C72 122.2(7)
C76 C77 H77 118.9
C72 C77 H77 118.9
C79 C78 C23 113.7(5)
C79 C78 H78A 108.8
C23 C78 H78A 108.8
C79 C78 H78B 108.8
C23 C78 H78B 108.8
H78A C78 H78B 107.7
C80 C79 C84 120.0
C80 C79 C78 116.6(5)
C84 C79 C78 123.4(5)
C79 C80 C81 120.0
C79 C80 Br1 126.0(3)
C81 C80 Br1 113.9(3)
C82 C81 C80 120.0
C82 C81 H81 120.0
C80 C81 H81 120.0
C81 C82 C83 120.0
C81 C82 H82 120.0
C83 C82 H82 120.0
C82 C83 C84 120.0
C82 C83 H83 120.0
C84 C83 H83 120.0
C83 C84 C79 120.0
C83 C84 H84 120.0
C79 C84 H84 120.0
S2 C85 S1 179.2(6)

loop_
_geom_bond_atom_site_label_1
_geom_bond_atom_site_label_2
_geom_bond_distance
Br1 C80 1.923(5)
Br2 C73 1.911(7)
S1 C85 1.543(9)
S2 C85 1.521(9)
C1 C2 1.402(11)
C1 C9 1.416(11)
C1 C6 1.453(11)
C2 C3 1.434(12)
C2 C12 1.433(12)
C3 C4 1.378(12)
C3 C14 1.417(11)
C4 C17 1.432(12)
C4 C5 1.463(10)
C5 C6 1.346(11)
C5 C19 1.484(11)
C6 C7 1.542(10)
C7 C21 1.524(9)
C7 C8 1.557(10)
C7 C71 1.566(9)
C8 C24 1.363(10)
C8 C9 1.435(9)
C9 C10 1.392(11)
C10 C26 1.420(11)
C10 C11 1.439(11)
C11 C12 1.386(12)
C11 C28 1.444(12)
C12 C13 1.462(12)
C13 C30 1.399(12)
C13 C14 1.448(13)
C14 C15 1.406(12)
C15 C16 1.428(12)
C15 C32 1.455(11)
C16 C17 1.406(11)
C16 C34 1.432(12)
C17 C18 1.445(12)
C18 C19 1.420(11)
C18 C36 1.429(12)
C19 C20 1.409(10)
C20 C38 1.409(10)
C20 C21 1.457(10)
C21 C22 1.365(9)
C22 C40 1.425(10)
C22 C23 1.538(10)
C23 C42 1.507(10)
C23 C24 1.537(10)
C23 C78 1.571(9)
C24 C25 1.452(10)
C25 C26 1.398(11)
C25 C44 1.433(11)
C26 C27 1.460(11)
C27 C46 1.383(12)
C27 C28 1.432(12)
C28 C29 1.400(12)
C29 C48 1.427(13)
C29 C30 1.437(12)
C30 C31 1.437(12)
C31 C32 1.384(12)
C31 C49 1.442(11)
C32 C33 1.435(12)
C33 C34 1.403(11)
C33 C51 1.458(11)
C34 C35 1.425(12)
C35 C53 1.413(12)
C35 C36 1.521(11)
C36 C37 1.388(11)
C37 C38 1.445(10)
C37 C55 1.442(12)
C38 C39 1.440(11)
C39 C40 1.371(11)
C39 C56 1.466(12)
C40 C41 1.440(11)
C41 C58 1.377(11)
C41 C42 1.445(11)
C42 C43 1.345(11)
C43 C60 1.452(12)
C43 C44 1.467(11)
C44 C45 1.409(10)
C45 C46 1.434(12)
C45 C61 1.447(13)
C46 C47 1.486(11)
C47 C48 1.409(12)
C47 C63 1.421(13)
C48 C49 1.419(11)
C49 C50 1.431(12)
C50 C64 1.400(12)
C50 C51 1.447(12)
C51 C52 1.379(12)
C52 C53 1.434(12)
C52 C66 1.473(13)
C53 C54 1.425(12)
C54 C55 1.389(12)
C54 C67 1.426(13)
C55 C56 1.452(13)
C56 C57 1.363(13)
C57 C58 1.447(13)
C57 C68 1.481(13)
C58 C59 1.431(13)
C59 C60 1.364(13)
C59 C69 1.438(13)
C60 C61 1.448(12)
C61 C62 1.384(12)
C62 C63 1.442(12)
C62 C70 1.453(14)
C63 C64 1.409(12)
C64 C65 1.467(13)
C65 C66 1.348(13)
C65 C70 1.432(12)
C66 C67 1.432(12)
C67 C68 1.382(13)
C68 C69 1.458(14)
C69 C70 1.385(12)
C71 C72 1.492(10)
C71 H71A 0.9700
C71 H71B 0.9700
C72 C73 1.387(10)
C72 C77 1.406(10)
C73 C74 1.388(11)
C74 C75 1.363(11)
C74 H74 0.9300
C75 C76 1.388(12)
C75 H75 0.9300
C76 C77 1.369(11)
C76 H76 0.9300
C77 H77 0.9300
C78 C79 1.555(8)
C78 H78A 0.9700
C78 H78B 0.9700
C79 C80 1.3900
C79 C84 1.3900
C80 C81 1.3900
C81 C82 1.3900
C81 H81 0.9300
C82 C83 1.3900
C82 H82 0.9300
C83 C84 1.3900
C83 H83 0.9300
C84 H84 0.9300
